data_1503980
loop_
_publ_author_name
'Yamazaki, Shoko'
'Morikawa, Satoshi'
'Miyazaki, Kazuya'
'Takebayashi, Masachika'
'Yamamoto, Yuko'
'Morimoto, Tsumoru'
'Kakiuchi, Kiyomi'
'Mikata, Yuji'

_publ_section_title
;
 Zinc-catalyzed reactions of ethenetricarboxylates with
 2-(trimethylsilylethynyl)anilines leading to bridged quinoline
 derivatives.
;
_journal_issue 13
_journal_name_full 'Organic letters'
_journal_page_first 2796
_journal_page_last 2799
_journal_paper_doi 10.1021/ol900960q
_journal_volume 11
_journal_year 2009
_chemical_formula_moiety 'C17 H18 Cl N O6 '
_chemical_formula_sum 'C17 H18 Cl N O6'
_chemical_formula_weight 367.79
_space_group_IT_number 14
_symmetry_cell_setting monoclinic
_symmetry_Int_Tables_number 14
_symmetry_space_group_name_Hall '-P 2yab'
_symmetry_space_group_name_H-M 'P 1 21/a 1'
_cell_angle_alpha 90.0000
_cell_angle_beta 105.927(3)
_cell_angle_gamma 90.0000
_cell_formula_units_Z 4
_cell_length_a 11.5118(8)
_cell_length_b 8.8192(6)
_cell_length_c 17.5093(14)
_cell_measurement_reflns_used 4555
_cell_measurement_temperature 173.1
_cell_measurement_theta_max 27.6
_cell_measurement_theta_min 3.3
_cell_volume 1709.4(2)
_computing_cell_refinement CrystalClear
_computing_data_collection CrystalClear
_computing_data_reduction CrystalStructure
_computing_publication_material 'CrystalStructure 3.8'
_computing_structure_refinement SHELXL
_computing_structure_solution SIR92
_diffrn_detector_area_resol_mean 7.31
_diffrn_measured_fraction_theta_full 0.997
_diffrn_measured_fraction_theta_max 0.997
_diffrn_measurement_device_type 'Rigaku Mercury'
_diffrn_measurement_method \w
_diffrn_radiation_type 'Mo K\a'
_diffrn_radiation_wavelength 0.71070
_diffrn_reflns_av_R_equivalents 0.015
_diffrn_reflns_limit_h_max 14
_diffrn_reflns_limit_h_min -14
_diffrn_reflns_limit_k_max 10
_diffrn_reflns_limit_k_min -11
_diffrn_reflns_limit_l_max 22
_diffrn_reflns_limit_l_min -22
_diffrn_reflns_number 16200
_diffrn_reflns_theta_full 27.49
_diffrn_reflns_theta_max 27.49
_exptl_absorpt_coefficient_mu 0.257
_exptl_absorpt_correction_T_max 0.950
_exptl_absorpt_correction_T_min 0.869
_exptl_absorpt_correction_type multi-scan
_exptl_absorpt_process_details 'Jacobson, R. (1998) Private communication'
_exptl_crystal_colour colorless
_exptl_crystal_density_diffrn 1.429
_exptl_crystal_density_method 'not measured'
_exptl_crystal_description unknown
_exptl_crystal_F_000 768.00
_exptl_crystal_size_max 0.60
_exptl_crystal_size_mid 0.50
_exptl_crystal_size_min 0.20
_refine_diff_density_max 1.17
_refine_diff_density_min -0.68
_refine_ls_extinction_method none
_refine_ls_goodness_of_fit_ref 1.048
_refine_ls_hydrogen_treatment mixed
_refine_ls_number_parameters 287
_refine_ls_number_reflns 3912
_refine_ls_R_factor_gt 0.0440
_refine_ls_shift/su_max 0.0010
_refine_ls_structure_factor_coef Fsqd
_refine_ls_weighting_details 'w = 1/[\s^2^(Fo^2^)+(0.0636P)^2^+1.2455P] where P=(Fo^2^+2Fc^2^)/3'
_refine_ls_weighting_scheme calc
_refine_ls_wR_factor_ref 0.1197
_reflns_number_gt 3713
_reflns_number_total 3912
_reflns_threshold_expression F^2^>2.0\s(F^2^)
_cod_data_source_file ol900960q_si_002.cif
_cod_data_source_block '__081017-1-55'
_cod_original_formula_sum 'C17 H18 Cl N O6 '
_cod_database_code 1503980

loop_
_symmetry_equiv_pos_site_id
_symmetry_equiv_pos_as_xyz
1 +X,+Y,+Z
2 1/2-X,1/2+Y,-Z
3 -X,-Y,-Z
4 1/2+X,1/2-Y,+Z

loop_
_atom_site_label
_atom_site_type_symbol
_atom_site_fract_x
_atom_site_fract_y
_atom_site_fract_z
_atom_site_U_iso_or_equiv
_atom_site_adp_type
_atom_site_occupancy
_atom_site_symmetry_multiplicity
_atom_site_calc_flag
_atom_site_refinement_flags
Cl(1) Cl 0.42274(4) 0.06972(6) 1.09187(2) 0.03329(14) Uani 1.00 1 d .
O(1) O -0.12072(12) -0.15342(14) 0.75729(9) 0.0373(3) Uani 1.00 1 d .
O(2) O 0.07770(10) -0.10631(12) 0.78396(7) 0.0242(2) Uani 1.00 1 d .
O(3) O 0.20784(10) 0.35198(13) 0.79478(7) 0.0252(2) Uani 1.00 1 d .
O(4) O 0.02498(10) 0.39940(12) 0.71038(7) 0.0239(2) Uani 1.00 1 d .
O(5) O -0.02115(12) 0.02256(16) 0.61672(7) 0.0347(3) Uani 1.00 1 d .
O(6) O 0.14047(11) 0.17250(14) 0.62741(7) 0.0277(2) Uani 1.00 1 d .
N(1) N -0.03460(12) 0.16638(15) 0.84280(8) 0.0218(2) Uani 1.00 1 d .
C(1) C -0.04032(15) -0.06385(18) 0.76562(10) 0.0249(3) Uani 1.00 1 d .
C(2) C -0.04550(13) 0.10918(17) 0.76329(9) 0.0201(3) Uani 1.00 1 d .
C(3) C 0.15613(13) 0.02936(16) 0.79705(9) 0.0193(2) Uani 1.00 1 d .
C(4) C 0.07127(13) 0.14608(16) 0.74132(8) 0.0178(2) Uani 1.00 1 d .
C(5) C 0.11153(13) 0.31042(16) 0.75420(9) 0.0185(2) Uani 1.00 1 d .
C(6) C 0.05602(14) 0.10582(18) 0.65451(9) 0.0224(3) Uani 1.00 1 d .
C(7) C 0.26981(15) -0.01417(19) 0.77591(10) 0.0240(3) Uani 1.00 1 d .
C(8) C 0.07077(13) 0.13438(17) 0.90271(9) 0.0201(3) Uani 1.00 1 d .
C(9) C 0.17215(13) 0.07643(16) 0.88254(9) 0.0191(2) Uani 1.00 1 d .
C(10) C 0.28026(14) 0.05759(18) 0.94145(9) 0.0221(3) Uani 1.00 1 d .
C(11) C 0.28590(14) 0.09241(19) 1.01943(9) 0.0240(3) Uani 1.00 1 d .
C(12) C 0.18525(16) 0.14398(19) 1.04052(10) 0.0273(3) Uani 1.00 1 d .
C(13) C 0.07822(15) 0.16535(19) 0.98196(10) 0.0257(3) Uani 1.00 1 d .
C(14) C 0.05388(19) 0.56008(19) 0.70551(11) 0.0302(3) Uani 1.00 1 d .
C(15) C 0.0807(3) 0.5907(3) 0.62966(17) 0.0782(10) Uani 1.00 1 d .
C(16) C 0.1365(2) 0.1384(2) 0.54530(11) 0.0385(4) Uani 1.00 1 d .
C(17) C 0.2416(3) 0.2164(4) 0.52829(18) 0.0648(8) Uani 1.00 1 d .
H(1) H -0.1151(19) 0.143(2) 0.7281(12) 0.028(5) Uiso 1.00 1 . .
H(2) H 0.3090(19) -0.095(2) 0.8089(12) 0.028(5) Uiso 1.00 1 . .
H(3) H 0.2462(19) -0.052(2) 0.7208(13) 0.030(5) Uiso 1.00 1 . .
H(4) H 0.320(2) 0.074(2) 0.7814(13) 0.033(5) Uiso 1.00 1 . .
H(5) H 0.355(2) 0.020(2) 0.9284(13) 0.035(5) Uiso 1.00 1 . .
H(6) H 0.190(2) 0.163(2) 1.0957(13) 0.035(5) Uiso 1.00 1 . .
H(7) H 0.006(2) 0.203(2) 0.9944(12) 0.035(5) Uiso 1.00 1 . .
H(8) H -0.013(3) 0.613(3) 0.708(2) 0.077(9) Uiso 1.00 1 . .
H(9) H 0.116(2) 0.585(3) 0.7492(16) 0.049(7) Uiso 1.00 1 . .
H(10) H 0.1673 0.5774 0.6361 0.094 Uiso 1.00 1 c R
H(11) H 0.0574 0.6951 0.6131 0.094 Uiso 1.00 1 c R
H(12) H 0.0351 0.5202 0.5892 0.094 Uiso 1.00 1 c R
H(13) H 0.142(2) 0.027(3) 0.5407(16) 0.052(7) Uiso 1.00 1 . .
H(14) H 0.062(2) 0.174(3) 0.5128(16) 0.053(7) Uiso 1.00 1 . .
H(15) H 0.233(2) 0.324(4) 0.5351(19) 0.075(9) Uiso 1.00 1 . .
H(16) H 0.232(3) 0.202(4) 0.471(2) 0.091(11) Uiso 1.00 1 . .
H(17) H 0.318(3) 0.176(4) 0.566(2) 0.095(12) Uiso 1.00 1 . .
H(18) H -0.107(2) 0.166(2) 0.8554(14) 0.043(6) Uiso 1.00 1 . .

loop_
_atom_site_aniso_label
_atom_site_aniso_U_11
_atom_site_aniso_U_22
_atom_site_aniso_U_33
_atom_site_aniso_U_12
_atom_site_aniso_U_13
_atom_site_aniso_U_23
Cl(1) 0.0258(2) 0.0515(2) 0.0207(2) 0.00160(17) 0.00312(15) 0.00453(16)
O(1) 0.0305(6) 0.0239(6) 0.0591(8) -0.0091(5) 0.0148(6) -0.0045(5)
O(2) 0.0245(5) 0.0159(4) 0.0320(6) -0.0004(4) 0.0077(4) -0.0020(4)
O(3) 0.0185(5) 0.0241(5) 0.0314(6) -0.0033(4) 0.0044(4) -0.0029(4)
O(4) 0.0242(5) 0.0175(5) 0.0277(5) 0.0009(4) 0.0032(4) 0.0019(4)
O(5) 0.0359(6) 0.0399(7) 0.0265(6) -0.0124(5) 0.0053(5) -0.0113(5)
O(6) 0.0313(6) 0.0330(6) 0.0206(5) -0.0057(4) 0.0101(4) -0.0059(4)
N(1) 0.0173(6) 0.0245(6) 0.0249(6) 0.0018(4) 0.0079(5) -0.0020(5)
C(1) 0.0245(7) 0.0213(7) 0.0296(7) -0.0022(5) 0.0086(6) -0.0032(5)
C(2) 0.0165(6) 0.0189(6) 0.0243(7) -0.0011(5) 0.0047(5) -0.0018(5)
C(3) 0.0197(6) 0.0161(6) 0.0220(6) 0.0008(5) 0.0055(5) -0.0013(5)
C(4) 0.0170(6) 0.0166(6) 0.0195(6) 0.0003(5) 0.0043(5) -0.0018(5)
C(5) 0.0187(6) 0.0187(6) 0.0195(6) 0.0000(5) 0.0076(5) -0.0016(5)
C(6) 0.0234(7) 0.0219(6) 0.0213(7) 0.0010(5) 0.0050(5) -0.0024(5)
C(7) 0.0226(7) 0.0253(7) 0.0250(7) 0.0062(6) 0.0081(5) -0.0019(6)
C(8) 0.0188(7) 0.0181(6) 0.0244(7) 0.0002(5) 0.0076(5) 0.0002(5)
C(9) 0.0199(7) 0.0173(6) 0.0211(6) 0.0015(5) 0.0072(5) 0.0003(5)
C(10) 0.0210(7) 0.0231(7) 0.0227(7) 0.0027(5) 0.0071(5) 0.0020(5)
C(11) 0.0223(7) 0.0269(7) 0.0218(7) -0.0002(5) 0.0046(5) 0.0027(5)
C(12) 0.0319(8) 0.0302(8) 0.0220(7) 0.0006(6) 0.0111(6) -0.0017(6)
C(13) 0.0261(7) 0.0271(7) 0.0270(7) 0.0026(6) 0.0125(6) -0.0013(6)
C(14) 0.0400(10) 0.0168(7) 0.0337(9) -0.0002(6) 0.0096(7) 0.0024(6)
C(15) 0.147(3) 0.0468(14) 0.0442(13) -0.0241(17) 0.0322(17) 0.0055(11)
C(16) 0.0472(11) 0.0497(11) 0.0218(8) -0.0074(9) 0.0146(7) -0.0091(7)
C(17) 0.0784(19) 0.084(2) 0.0466(13) -0.0284(16) 0.0414(14) -0.0194(13)

loop_
_atom_type_symbol
_atom_type_description
_atom_type_scat_dispersion_real
_atom_type_scat_dispersion_imag
_atom_type_scat_source
C C 0.003 0.002
;
International Tables for Crystallography
(1992, Vol. C, Tables 4.2.6.8 and 6.1.1.4)
;
H H 0.000 0.000
;
International Tables for Crystallography
(1992, Vol. C, Table 6.1.1.4)
;
Cl Cl 0.148 0.159
;
International Tables for Crystallography
(1992, Vol. C, Tables 4.2.6.8 and 6.1.1.4)
;
N N 0.006 0.003
;
International Tables for Crystallography
(1992, Vol. C, Tables 4.2.6.8 and 6.1.1.4)
;
O O 0.011 0.006
;
International Tables for Crystallography
(1992, Vol. C, Tables 4.2.6.8 and 6.1.1.4)
;

loop_
_geom_angle_atom_site_label_1
_geom_angle_atom_site_label_2
_geom_angle_atom_site_label_3
_geom_angle
_geom_angle_publ_flag
C(1) O(2) C(3) 109.98(11) yes
C(5) O(4) C(14) 117.23(11) yes
C(6) O(6) C(16) 115.61(13) yes
C(2) N(1) C(8) 118.55(13) yes
O(1) C(1) O(2) 122.47(14) yes
O(1) C(1) C(2) 129.35(15) yes
O(2) C(1) C(2) 108.09(12) yes
N(1) C(2) C(1) 109.19(12) yes
N(1) C(2) C(4) 108.41(11) yes
C(1) C(2) C(4) 100.87(12) yes
O(2) C(3) C(4) 100.70(10) yes
O(2) C(3) C(7) 106.91(12) yes
O(2) C(3) C(9) 106.17(12) yes
C(4) C(3) C(7) 116.83(13) yes
C(4) C(3) C(9) 108.79(11) yes
C(7) C(3) C(9) 115.77(11) yes
C(2) C(4) C(3) 98.31(11) yes
C(2) C(4) C(5) 114.74(12) yes
C(2) C(4) C(6) 109.41(11) yes
C(3) C(4) C(5) 115.00(10) yes
C(3) C(4) C(6) 110.52(12) yes
C(5) C(4) C(6) 108.50(12) yes
O(3) C(5) O(4) 125.79(13) yes
O(3) C(5) C(4) 125.07(12) yes
O(4) C(5) C(4) 109.07(10) yes
O(5) C(6) O(6) 125.17(15) yes
O(5) C(6) C(4) 123.87(15) yes
O(6) C(6) C(4) 110.95(12) yes
N(1) C(8) C(9) 119.64(14) yes
N(1) C(8) C(13) 120.76(14) yes
C(9) C(8) C(13) 119.55(12) yes
C(3) C(9) C(8) 117.63(11) yes
C(3) C(9) C(10) 122.77(14) yes
C(8) C(9) C(10) 119.52(14) yes
C(9) C(10) C(11) 119.69(15) yes
Cl(1) C(11) C(10) 118.77(12) yes
Cl(1) C(11) C(12) 119.93(12) yes
C(10) C(11) C(12) 121.30(13) yes
C(11) C(12) C(13) 119.16(16) yes
C(8) C(13) C(12) 120.70(16) yes
O(4) C(14) C(15) 109.78(16) yes
O(6) C(16) C(17) 107.10(18) yes
C(2) N(1) H(18) 112.4(14) no
C(8) N(1) H(18) 118.5(14) no
N(1) C(2) H(1) 111.0(14) no
C(1) C(2) H(1) 111.5(12) no
C(4) C(2) H(1) 115.3(15) no
C(3) C(7) H(2) 110.0(14) no
C(3) C(7) H(3) 107.6(13) no
C(3) C(7) H(4) 107.9(14) no
H(2) C(7) H(3) 107.3(18) no
H(2) C(7) H(4) 112.3(17) no
H(3) C(7) H(4) 111.7(19) no
C(9) C(10) H(5) 121.1(12) no
C(11) C(10) H(5) 119.2(12) no
C(11) C(12) H(6) 120.4(13) no
C(13) C(12) H(6) 120.5(13) no
C(8) C(13) H(7) 117.8(11) no
C(12) C(13) H(7) 121.5(11) no
O(4) C(14) H(8) 107(2) no
O(4) C(14) H(9) 108.7(16) no
C(15) C(14) H(8) 110(2) no
C(15) C(14) H(9) 113.4(19) no
H(8) C(14) H(9) 108(2) no
C(14) C(15) H(10) 109.5 no
C(14) C(15) H(11) 109.5 no
C(14) C(15) H(12) 109.5 no
H(10) C(15) H(11) 109.5 no
H(10) C(15) H(12) 109.5 no
H(11) C(15) H(12) 109.5 no
O(6) C(16) H(13) 107.5(17) no
O(6) C(16) H(14) 107.7(19) no
C(17) C(16) H(13) 111.5(18) no
C(17) C(16) H(14) 112.5(18) no
H(13) C(16) H(14) 110(2) no
C(16) C(17) H(15) 108(2) no
C(16) C(17) H(16) 106(2) no
C(16) C(17) H(17) 108(2) no
H(15) C(17) H(16) 105(3) no
H(15) C(17) H(17) 111(2) no
H(16) C(17) H(17) 117(3) no

loop_
_geom_bond_atom_site_label_1
_geom_bond_atom_site_label_2
_geom_bond_distance
_geom_bond_publ_flag
Cl(1) C(11) 1.7418(14) yes
O(1) C(1) 1.195(2) yes
O(2) C(1) 1.360(2) yes
O(2) C(3) 1.4784(17) yes
O(3) C(5) 1.1984(16) yes
O(4) C(5) 1.3333(16) yes
O(4) C(14) 1.463(2) yes
O(5) C(6) 1.2015(19) yes
O(6) C(6) 1.330(2) yes
O(6) C(16) 1.457(2) yes
N(1) C(2) 1.453(2) yes
N(1) C(8) 1.3975(17) yes
C(1) C(2) 1.527(2) yes
C(2) C(4) 1.531(2) yes
C(3) C(4) 1.5630(18) yes
C(3) C(7) 1.504(2) yes
C(3) C(9) 1.515(2) yes
C(4) C(5) 1.5195(19) yes
C(4) C(6) 1.523(2) yes
C(8) C(9) 1.405(2) yes
C(8) C(13) 1.394(2) yes
C(9) C(10) 1.3914(18) yes
C(10) C(11) 1.384(2) yes
C(11) C(12) 1.386(2) yes
C(12) C(13) 1.383(2) yes
C(14) C(15) 1.469(4) yes
C(16) C(17) 1.491(4) yes
N(1) H(18) 0.92(2) no
C(2) H(1) 0.918(19) no
C(7) H(2) 0.95(2) no
C(7) H(3) 0.99(2) no
C(7) H(4) 0.96(2) no
C(10) H(5) 1.00(2) no
C(12) H(6) 0.97(2) no
C(13) H(7) 0.97(2) no
C(14) H(8) 0.91(3) no
C(14) H(9) 0.92(2) no
C(15) H(10) 0.980 no
C(15) H(11) 0.980 no
C(15) H(12) 0.980 no
C(16) H(13) 0.99(2) no
C(16) H(14) 0.94(2) no
C(17) H(15) 0.97(3) no
C(17) H(16) 0.99(3) no
C(17) H(17) 1.00(3) no

loop_
_geom_contact_atom_site_label_1
_geom_contact_atom_site_label_2
_geom_contact_distance
_geom_contact_site_symmetry_2
Cl(1) O(2) 3.5911(12) 2_557
Cl(1) O(3) 3.3946(13) 2_547
Cl(1) C(10) 2.6958(14) .
Cl(1) C(12) 2.7134(17) .
Cl(1) C(14) 3.485(2) 2_547
O(1) O(2) 2.2411(17) .
O(1) O(3) 3.4791(18) 4_455
O(1) O(5) 3.366(2) .
O(1) N(1) 3.2194(18) .
O(1) C(2) 2.4646(19) .
O(1) C(3) 3.4674(19) .
O(1) C(4) 3.504(2) .
O(1) C(7) 3.243(2) 4_445
O(1) C(14) 3.499(2) 1_545
O(1) C(15) 3.592(3) 4_455
O(2) Cl(1) 3.5911(12) 2_547
O(2) O(1) 2.2411(17) .
O(2) O(5) 3.0549(16) .
O(2) N(1) 3.0409(18) .
O(2) C(2) 2.3393(18) .
O(2) C(4) 2.3425(17) .
O(2) C(6) 2.8964(19) .
O(2) C(7) 2.396(2) .
O(2) C(8) 2.9877(19) .
O(2) C(9) 2.3935(17) .
O(2) C(10) 3.4061(17) .
O(2) C(14) 3.227(2) 1_545
O(3) Cl(1) 3.3946(13) 2_557
O(3) O(1) 3.4791(18) 4_555
O(3) O(4) 2.2545(14) .
O(3) O(6) 3.2323(16) .
O(3) N(1) 3.5303(19) .
O(3) N(1) 2.8559(17) 4_555
O(3) C(2) 3.5372(18) .
O(3) C(2) 3.057(2) 4_555
O(3) C(3) 2.9094(18) .
O(3) C(4) 2.4161(17) .
O(3) C(6) 3.3829(18) .
O(3) C(7) 3.343(2) .
O(3) C(8) 3.373(2) .
O(3) C(9) 2.9634(19) .
O(3) C(10) 3.5855(19) .
O(3) C(14) 2.726(2) .
O(3) C(15) 3.551(3) .
O(4) O(3) 2.2545(14) .
O(4) O(6) 2.9904(18) .
O(4) N(1) 3.3079(19) .
O(4) C(2) 2.9121(19) .
O(4) C(4) 2.3260(17) .
O(4) C(6) 2.8249(19) .
O(4) C(7) 3.580(2) 4_455
O(4) C(15) 2.399(3) .
O(5) O(1) 3.366(2) .
O(5) O(2) 3.0549(16) .
O(5) O(6) 2.2481(18) .
O(5) C(1) 2.783(2) .
O(5) C(2) 2.765(2) .
O(5) C(3) 3.2560(17) .
O(5) C(4) 2.4092(17) .
O(5) C(5) 3.5432(18) .
O(5) C(16) 2.673(2) .
O(5) C(16) 3.124(2) 3_556
O(5) C(17) 3.583(3) 4_455
O(6) O(3) 3.2323(16) .
O(6) O(4) 2.9904(18) .
O(6) O(5) 2.2481(18) .
O(6) C(3) 3.187(2) .
O(6) C(4) 2.353(2) .
O(6) C(5) 2.632(2) .
O(6) C(7) 3.0924(19) .
O(6) C(17) 2.372(4) .
N(1) O(1) 3.2194(18) .
N(1) O(2) 3.0409(18) .
N(1) O(3) 3.5303(19) .
N(1) O(3) 2.8559(17) 4_455
N(1) O(4) 3.3079(19) .
N(1) C(1) 2.430(2) .
N(1) C(3) 2.809(2) .
N(1) C(4) 2.421(2) .
N(1) C(5) 2.878(2) .
N(1) C(9) 2.4227(19) .
N(1) C(13) 2.426(2) .
C(1) O(5) 2.783(2) .
C(1) N(1) 2.430(2) .
C(1) C(3) 2.326(2) .
C(1) C(4) 2.358(2) .
C(1) C(6) 2.905(2) .
C(1) C(7) 3.552(2) .
C(1) C(8) 2.961(2) .
C(1) C(9) 2.993(2) .
C(2) O(1) 2.4646(19) .
C(2) O(2) 2.3393(18) .
C(2) O(3) 3.5372(18) .
C(2) O(3) 3.057(2) 4_455
C(2) O(4) 2.9121(19) .
C(2) O(5) 2.765(2) .
C(2) C(3) 2.341(2) .
C(2) C(5) 2.569(2) .
C(2) C(6) 2.493(2) .
C(2) C(8) 2.4509(19) .
C(2) C(9) 2.8017(18) .
C(3) O(1) 3.4674(19) .
C(3) O(3) 2.9094(18) .
C(3) O(5) 3.2560(17) .
C(3) O(6) 3.187(2) .
C(3) N(1) 2.809(2) .
C(3) C(1) 2.326(2) .
C(3) C(2) 2.341(2) .
C(3) C(5) 2.5998(19) .
C(3) C(6) 2.536(2) .
C(3) C(8) 2.499(2) .
C(3) C(10) 2.5522(19) .
C(4) O(1) 3.504(2) .
C(4) O(2) 2.3425(17) .
C(4) O(3) 2.4161(17) .
C(4) O(4) 2.3260(17) .
C(4) O(5) 2.4092(17) .
C(4) O(6) 2.353(2) .
C(4) N(1) 2.421(2) .
C(4) C(1) 2.358(2) .
C(4) C(7) 2.613(2) .
C(4) C(8) 2.829(2) .
C(4) C(9) 2.5028(19) .
C(5) O(5) 3.5432(18) .
C(5) O(6) 2.632(2) .
C(5) N(1) 2.878(2) .
C(5) C(2) 2.569(2) .
C(5) C(3) 2.5998(19) .
C(5) C(6) 2.470(2) .
C(5) C(7) 3.358(2) .
C(5) C(8) 3.172(2) .
C(5) C(9) 2.989(2) .
C(5) C(14) 2.388(2) .
C(5) C(15) 3.251(3) .
C(6) O(2) 2.8964(19) .
C(6) O(3) 3.3829(18) .
C(6) O(4) 2.8249(19) .
C(6) C(1) 2.905(2) .
C(6) C(2) 2.493(2) .
C(6) C(3) 2.536(2) .
C(6) C(5) 2.470(2) .
C(6) C(7) 2.971(2) .
C(6) C(16) 2.360(2) .
C(7) O(1) 3.243(2) 4_545
C(7) O(2) 2.396(2) .
C(7) O(3) 3.343(2) .
C(7) O(4) 3.580(2) 4_555
C(7) O(6) 3.0924(19) .
C(7) C(1) 3.552(2) .
C(7) C(4) 2.613(2) .
C(7) C(5) 3.358(2) .
C(7) C(6) 2.971(2) .
C(7) C(9) 2.557(2) .
C(7) C(10) 2.937(2) .
C(8) O(2) 2.9877(19) .
C(8) O(3) 3.373(2) .
C(8) C(1) 2.961(2) .
C(8) C(2) 2.4509(19) .
C(8) C(3) 2.499(2) .
C(8) C(4) 2.829(2) .
C(8) C(5) 3.172(2) .
C(8) C(10) 2.416(2) .
C(8) C(11) 2.7693(19) .
C(8) C(12) 2.413(2) .
C(9) O(2) 2.3935(17) .
C(9) O(3) 2.9634(19) .
C(9) N(1) 2.4227(19) .
C(9) C(1) 2.993(2) .
C(9) C(2) 2.8017(18) .
C(9) C(4) 2.5028(19) .
C(9) C(5) 2.989(2) .
C(9) C(7) 2.557(2) .
C(9) C(11) 2.3993(19) .
C(9) C(12) 2.793(2) .
C(9) C(13) 2.418(2) .
C(10) Cl(1) 2.6958(14) .
C(10) O(2) 3.4061(17) .
C(10) O(3) 3.5855(19) .
C(10) C(3) 2.5522(19) .
C(10) C(7) 2.937(2) .
C(10) C(8) 2.416(2) .
C(10) C(12) 2.414(2) .
C(10) C(13) 2.779(2) .
C(11) C(8) 2.7693(19) .
C(11) C(9) 2.3993(19) .
C(11) C(13) 2.387(2) .
C(12) Cl(1) 2.7134(17) .
C(12) C(8) 2.413(2) .
C(12) C(9) 2.793(2) .
C(12) C(10) 2.414(2) .
C(13) N(1) 2.426(2) .
C(13) C(9) 2.418(2) .
C(13) C(10) 2.779(2) .
C(13) C(11) 2.387(2) .
C(13) C(13) 3.574(2) 3_557
C(14) Cl(1) 3.485(2) 2_557
C(14) O(1) 3.499(2) 1_565
C(14) O(2) 3.227(2) 1_565
C(14) O(3) 2.726(2) .
C(14) C(5) 2.388(2) .
C(15) O(1) 3.592(3) 4_555
C(15) O(3) 3.551(3) .
C(15) O(4) 2.399(3) .
C(15) C(5) 3.251(3) .
C(16) O(5) 2.673(2) .
C(16) O(5) 3.124(2) 3_556
C(16) C(6) 2.360(2) .
C(17) O(5) 3.583(3) 4_555
C(17) O(6) 2.372(4) .
Cl(1) H(2) 3.109(19) 3_657
Cl(1) H(4) 3.42(2) 3_657
Cl(1) H(5) 2.79(2) .
Cl(1) H(5) 2.80(2) 3_657
Cl(1) H(6) 2.83(2) .
Cl(1) H(7) 2.96(2) 4_555
Cl(1) H(8) 3.39(3) 2_547
Cl(1) H(9) 2.94(3) 2_547
O(1) H(1) 2.67(2) .
O(1) H(2) 2.60(2) 4_445
O(1) H(3) 3.00(2) 4_445
O(1) H(6) 2.90(2) 3_557
O(1) H(8) 2.66(3) 1_545
O(1) H(9) 3.05(2) 4_455
O(1) H(10) 2.839 4_455
O(1) H(18) 3.28(2) .
O(2) H(1) 3.09(2) .
O(2) H(2) 2.58(2) .
O(2) H(3) 2.53(2) .
O(2) H(4) 3.22(2) .
O(2) H(6) 3.56(2) 2_547
O(2) H(8) 2.86(3) 1_545
O(2) H(9) 2.85(2) 1_545
O(2) H(11) 3.420 1_545
O(3) H(1) 2.61(2) 4_555
O(3) H(4) 2.81(2) .
O(3) H(6) 3.37(2) 2_557
O(3) H(8) 3.46(3) .
O(3) H(9) 2.35(2) .
O(3) H(10) 3.343 .
O(3) H(18) 2.11(2) 4_555
O(4) H(1) 2.84(2) .
O(4) H(3) 3.53(2) 4_455
O(4) H(4) 2.96(2) 4_455
O(4) H(8) 1.93(3) .
O(4) H(9) 1.96(2) .
O(4) H(10) 2.830 .
O(4) H(11) 3.193 .
O(4) H(12) 2.405 .
O(4) H(17) 3.04(3) 4_455
O(5) H(1) 2.70(2) .
O(5) H(3) 3.185(19) .
O(5) H(11) 3.032 1_545
O(5) H(13) 2.58(3) .
O(5) H(13) 2.76(2) 3_556
O(5) H(14) 2.64(3) .
O(5) H(14) 2.79(2) 3_556
O(5) H(15) 3.10(3) 4_455
O(5) H(16) 3.18(3) 3_556
O(5) H(17) 3.22(3) 4_455
O(6) H(1) 3.307(19) 4_555
O(6) H(3) 2.64(2) .
O(6) H(4) 3.04(2) .
O(6) H(10) 3.584 .
O(6) H(12) 3.298 .
O(6) H(13) 1.99(2) .
O(6) H(14) 1.96(2) .
O(6) H(15) 2.55(3) .
O(6) H(16) 3.21(4) .
O(6) H(17) 2.56(4) .
N(1) H(1) 1.978(19) .
N(1) H(4) 2.86(2) 4_455
N(1) H(5) 3.54(2) 4_455
N(1) H(7) 2.59(2) .
C(1) H(1) 2.05(2) .
C(1) H(3) 3.60(2) .
C(1) H(6) 3.45(2) 3_557
C(1) H(8) 3.06(3) 1_545
C(1) H(10) 3.506 4_455
C(1) H(18) 2.80(2) .
C(2) H(4) 3.25(2) 4_455
C(2) H(18) 2.00(2) .
C(3) H(1) 3.19(2) .
C(3) H(2) 2.04(2) .
C(3) H(3) 2.03(2) .
C(3) H(4) 2.02(2) .
C(3) H(5) 2.76(2) .
C(4) H(1) 2.09(2) .
C(4) H(2) 3.41(2) .
C(4) H(3) 2.76(2) .
C(4) H(4) 2.82(2) .
C(4) H(18) 3.24(2) .
C(5) H(1) 2.92(2) .
C(5) H(1) 3.33(2) 4_555
C(5) H(4) 3.11(2) .
C(5) H(8) 3.03(3) .
C(5) H(9) 2.42(2) .
C(5) H(10) 3.310 .
C(5) H(12) 3.339 .
C(5) H(18) 3.24(2) 4_555
C(6) H(1) 2.65(2) .
C(6) H(3) 2.58(2) .
C(6) H(4) 3.25(2) .
C(6) H(13) 2.55(3) .
C(6) H(14) 2.57(3) .
C(6) H(17) 3.36(3) 4_455
C(7) H(5) 2.60(2) .
C(7) H(6) 3.57(2) 2_547
C(7) H(8) 3.17(4) 4_555
C(7) H(18) 3.51(2) 4_555
C(8) H(1) 3.216(19) .
C(8) H(5) 3.33(2) .
C(8) H(6) 3.29(2) .
C(8) H(7) 2.04(2) .
C(8) H(18) 2.01(2) .
C(9) H(2) 2.75(2) .
C(9) H(3) 3.37(2) .
C(9) H(4) 2.77(2) .
C(9) H(5) 2.09(2) .
C(9) H(7) 3.29(2) .
C(9) H(18) 3.22(2) .
C(9) H(18) 3.53(2) 4_555
C(10) H(2) 2.78(2) .
C(10) H(4) 2.96(2) .
C(10) H(6) 3.29(2) .
C(10) H(6) 3.57(2) 2_547
C(10) H(7) 3.28(2) 4_555
C(10) H(18) 3.31(2) 4_555
C(11) H(5) 2.06(2) .
C(11) H(6) 2.05(2) .
C(11) H(7) 3.28(2) .
C(11) H(7) 3.24(2) 4_555
C(12) H(2) 3.49(2) 2_557
C(12) H(5) 3.31(2) .
C(12) H(5) 3.42(2) 2_557
C(12) H(7) 2.07(2) .
C(12) H(18) 3.54(2) 3_557
C(13) H(5) 3.49(2) 2_557
C(13) H(6) 2.05(2) .
C(13) H(7) 3.44(2) 3_557
C(13) H(18) 2.62(2) .
C(14) H(4) 3.52(2) 4_455
C(14) H(10) 2.019 .
C(14) H(11) 2.019 .
C(14) H(12) 2.019 .
C(15) H(8) 1.97(4) .
C(15) H(9) 2.02(2) .
C(15) H(14) 3.31(2) 3_566
C(15) H(15) 3.60(3) .
C(15) H(16) 3.28(4) 2_556
C(16) H(3) 3.42(2) .
C(16) H(11) 3.381 3_566
C(16) H(13) 3.47(2) 3_556
C(16) H(14) 3.54(2) 3_556
C(16) H(15) 2.02(3) .
C(16) H(16) 2.00(4) .
C(16) H(17) 2.04(4) .
C(17) H(10) 3.542 2_546
C(17) H(13) 2.07(2) .
C(17) H(13) 3.41(3) 2_556
C(17) H(14) 2.05(2) .
H(1) O(1) 2.67(2) .
H(1) O(2) 3.09(2) .
H(1) O(3) 2.61(2) 4_455
H(1) O(4) 2.84(2) .
H(1) O(5) 2.70(2) .
H(1) O(6) 3.307(19) 4_455
H(1) N(1) 1.978(19) .
H(1) C(1) 2.05(2) .
H(1) C(3) 3.19(2) .
H(1) C(4) 2.09(2) .
H(1) C(5) 2.92(2) .
H(1) C(5) 3.33(2) 4_455
H(1) C(6) 2.65(2) .
H(1) C(8) 3.216(19) .
H(1) H(4) 2.83(3) 4_455
H(1) H(10) 3.231 4_455
H(1) H(15) 3.36(3) 4_455
H(1) H(17) 3.16(4) 4_455
H(1) H(18) 2.21(3) .
H(2) Cl(1) 3.109(19) 3_657
H(2) O(1) 2.60(2) 4_545
H(2) O(2) 2.58(2) .
H(2) C(3) 2.04(2) .
H(2) C(4) 3.41(2) .
H(2) C(9) 2.75(2) .
H(2) C(10) 2.78(2) .
H(2) C(12) 3.49(2) 2_547
H(2) H(3) 1.56(2) .
H(2) H(4) 1.59(3) .
H(2) H(5) 2.26(3) .
H(2) H(6) 2.70(3) 2_547
H(2) H(8) 3.05(4) 4_555
H(2) H(9) 3.56(3) 1_545
H(3) O(1) 3.00(2) 4_545
H(3) O(2) 2.53(2) .
H(3) O(4) 3.53(2) 4_555
H(3) O(5) 3.185(19) .
H(3) O(6) 2.64(2) .
H(3) C(1) 3.60(2) .
H(3) C(3) 2.03(2) .
H(3) C(4) 2.76(2) .
H(3) C(6) 2.58(2) .
H(3) C(9) 3.37(2) .
H(3) C(16) 3.42(2) .
H(3) H(2) 1.56(2) .
H(3) H(4) 1.61(2) .
H(3) H(5) 3.56(3) .
H(3) H(8) 2.90(4) 4_555
H(3) H(11) 3.318 1_545
H(3) H(13) 3.13(3) .
H(4) Cl(1) 3.42(2) 3_657
H(4) O(2) 3.22(2) .
H(4) O(3) 2.81(2) .
H(4) O(4) 2.96(2) 4_555
H(4) O(6) 3.04(2) .
H(4) N(1) 2.86(2) 4_555
H(4) C(2) 3.25(2) 4_555
H(4) C(3) 2.02(2) .
H(4) C(4) 2.82(2) .
H(4) C(5) 3.11(2) .
H(4) C(6) 3.25(2) .
H(4) C(9) 2.77(2) .
H(4) C(10) 2.96(2) .
H(4) C(14) 3.52(2) 4_555
H(4) H(1) 2.83(3) 4_555
H(4) H(2) 1.59(3) .
H(4) H(3) 1.61(2) .
H(4) H(5) 2.54(3) .
H(4) H(8) 3.07(4) 4_555
H(4) H(18) 2.65(3) 4_555
H(5) Cl(1) 2.79(2) .
H(5) Cl(1) 2.80(2) 3_657
H(5) N(1) 3.54(2) 4_555
H(5) C(3) 2.76(2) .
H(5) C(7) 2.60(2) .
H(5) C(8) 3.33(2) .
H(5) C(9) 2.09(2) .
H(5) C(11) 2.06(2) .
H(5) C(12) 3.31(2) .
H(5) C(12) 3.42(2) 2_547
H(5) C(13) 3.49(2) 2_547
H(5) H(2) 2.26(3) .
H(5) H(3) 3.56(3) .
H(5) H(4) 2.54(3) .
H(5) H(6) 3.20(3) 2_547
H(5) H(7) 3.33(3) 2_547
H(5) H(7) 3.04(3) 4_555
H(5) H(18) 3.13(3) 4_555
H(6) Cl(1) 2.83(2) .
H(6) O(1) 2.90(2) 3_557
H(6) O(2) 3.56(2) 2_557
H(6) O(3) 3.37(2) 2_547
H(6) C(1) 3.45(2) 3_557
H(6) C(7) 3.57(2) 2_557
H(6) C(8) 3.29(2) .
H(6) C(10) 3.29(2) .
H(6) C(10) 3.57(2) 2_557
H(6) C(11) 2.05(2) .
H(6) C(13) 2.05(2) .
H(6) H(2) 2.70(3) 2_557
H(6) H(5) 3.20(3) 2_557
H(6) H(7) 2.38(2) .
H(6) H(9) 3.08(3) 2_547
H(6) H(18) 3.24(3) 3_557
H(7) Cl(1) 2.96(2) 4_455
H(7) N(1) 2.59(2) .
H(7) C(8) 2.04(2) .
H(7) C(9) 3.29(2) .
H(7) C(10) 3.28(2) 4_455
H(7) C(11) 3.28(2) .
H(7) C(11) 3.24(2) 4_455
H(7) C(12) 2.07(2) .
H(7) C(13) 3.44(2) 3_557
H(7) H(5) 3.33(3) 2_557
H(7) H(5) 3.04(3) 4_455
H(7) H(6) 2.38(2) .
H(7) H(7) 3.59(3) 3_557
H(7) H(18) 2.45(3) .
H(8) Cl(1) 3.39(3) 2_557
H(8) O(1) 2.66(3) 1_565
H(8) O(2) 2.86(3) 1_565
H(8) O(3) 3.46(3) .
H(8) O(4) 1.93(3) .
H(8) C(1) 3.06(3) 1_565
H(8) C(5) 3.03(3) .
H(8) C(7) 3.17(4) 4_455
H(8) C(15) 1.97(4) .
H(8) H(2) 3.05(4) 4_455
H(8) H(3) 2.90(4) 4_455
H(8) H(4) 3.07(4) 4_455
H(8) H(9) 1.48(4) .
H(8) H(10) 2.725 .
H(8) H(11) 2.165 .
H(8) H(12) 2.440 .
H(9) Cl(1) 2.94(3) 2_557
H(9) O(1) 3.05(2) 4_555
H(9) O(2) 2.85(2) 1_565
H(9) O(3) 2.35(2) .
H(9) O(4) 1.96(2) .
H(9) C(5) 2.42(2) .
H(9) C(15) 2.02(2) .
H(9) H(2) 3.56(3) 1_565
H(9) H(6) 3.08(3) 2_557
H(9) H(8) 1.48(4) .
H(9) H(10) 2.215 .
H(9) H(11) 2.489 .
H(9) H(12) 2.758 .
H(10) O(1) 2.839 4_555
H(10) O(3) 3.343 .
H(10) O(4) 2.830 .
H(10) O(6) 3.584 .
H(10) C(1) 3.506 4_555
H(10) C(5) 3.310 .
H(10) C(14) 2.019 .
H(10) C(17) 3.542 2_556
H(10) H(1) 3.231 4_555
H(10) H(8) 2.725 .
H(10) H(9) 2.215 .
H(10) H(11) 1.600 .
H(10) H(12) 1.600 .
H(10) H(15) 3.070 .
H(10) H(16) 2.690 2_556
H(11) O(2) 3.420 1_565
H(11) O(4) 3.193 .
H(11) O(5) 3.032 1_565
H(11) C(14) 2.019 .
H(11) C(16) 3.381 3_566
H(11) H(3) 3.318 1_565
H(11) H(8) 2.165 .
H(11) H(9) 2.489 .
H(11) H(10) 1.600 .
H(11) H(12) 1.600 .
H(11) H(13) 3.434 1_565
H(11) H(14) 2.534 3_566
H(11) H(16) 3.159 2_556
H(11) H(16) 3.378 3_566
H(12) O(4) 2.405 .
H(12) O(6) 3.298 .
H(12) C(5) 3.339 .
H(12) C(14) 2.019 .
H(12) H(8) 2.440 .
H(12) H(9) 2.758 .
H(12) H(10) 1.600 .
H(12) H(11) 1.600 .
H(12) H(12) 3.025 3_566
H(12) H(14) 3.385 .
H(12) H(14) 3.261 3_566
H(12) H(15) 3.206 .
H(12) H(15) 3.533 3_566
H(12) H(16) 3.520 2_556
H(12) H(17) 2.977 4_455
H(13) O(5) 2.58(3) .
H(13) O(5) 2.76(2) 3_556
H(13) O(6) 1.99(2) .
H(13) C(6) 2.55(3) .
H(13) C(16) 3.47(2) 3_556
H(13) C(17) 2.07(2) .
H(13) C(17) 3.41(3) 2_546
H(13) H(3) 3.13(3) .
H(13) H(11) 3.434 1_545
H(13) H(13) 3.22(3) 3_556
H(13) H(14) 1.59(3) .
H(13) H(14) 2.88(3) 3_556
H(13) H(15) 2.84(4) .
H(13) H(15) 2.84(4) 2_546
H(13) H(16) 2.38(5) .
H(13) H(16) 3.24(4) 2_546
H(13) H(17) 2.35(4) .
H(14) O(5) 2.64(3) .
H(14) O(5) 2.79(2) 3_556
H(14) O(6) 1.96(2) .
H(14) C(6) 2.57(3) .
H(14) C(15) 3.31(2) 3_566
H(14) C(16) 3.54(2) 3_556
H(14) C(17) 2.05(2) .
H(14) H(11) 2.534 3_566
H(14) H(12) 3.385 .
H(14) H(12) 3.261 3_566
H(14) H(13) 1.59(3) .
H(14) H(13) 2.88(3) 3_556
H(14) H(14) 3.35(3) 3_556
H(14) H(15) 2.32(4) .
H(14) H(16) 2.29(5) .
H(14) H(17) 2.83(4) .
H(14) H(17) 3.46(5) 4_455
H(15) O(5) 3.10(3) 4_555
H(15) O(6) 2.55(3) .
H(15) C(15) 3.60(3) .
H(15) C(16) 2.02(3) .
H(15) H(1) 3.36(3) 4_555
H(15) H(10) 3.070 .
H(15) H(12) 3.206 .
H(15) H(12) 3.533 3_566
H(15) H(13) 2.84(4) .
H(15) H(13) 2.84(4) 2_556
H(15) H(14) 2.32(4) .
H(15) H(16) 1.56(5) .
H(15) H(16) 3.36(5) 2_556
H(15) H(17) 1.63(5) .
H(15) H(17) 3.54(5) 2_556
H(16) O(5) 3.18(3) 3_556
H(16) O(6) 3.21(4) .
H(16) C(15) 3.28(4) 2_546
H(16) C(16) 2.00(4) .
H(16) H(10) 2.690 2_546
H(16) H(11) 3.159 2_546
H(16) H(11) 3.378 3_566
H(16) H(12) 3.520 2_546
H(16) H(13) 2.38(5) .
H(16) H(13) 3.24(4) 2_556
H(16) H(14) 2.29(5) .
H(16) H(15) 1.56(5) .
H(16) H(15) 3.36(5) 2_546
H(16) H(17) 1.70(4) .
H(17) O(4) 3.04(3) 4_555
H(17) O(5) 3.22(3) 4_555
H(17) O(6) 2.56(4) .
H(17) C(6) 3.36(3) 4_555
H(17) C(16) 2.04(4) .
H(17) H(1) 3.16(4) 4_555
H(17) H(12) 2.977 4_555
H(17) H(13) 2.35(4) .
H(17) H(14) 2.83(4) .
H(17) H(14) 3.46(5) 4_555
H(17) H(15) 1.63(5) .
H(17) H(15) 3.54(5) 2_546
H(17) H(16) 1.70(4) .
H(18) O(1) 3.28(2) .
H(18) O(3) 2.11(2) 4_455
H(18) C(1) 2.80(2) .
H(18) C(2) 2.00(2) .
H(18) C(4) 3.24(2) .
H(18) C(5) 3.24(2) 4_455
H(18) C(7) 3.51(2) 4_455
H(18) C(8) 2.01(2) .
H(18) C(9) 3.22(2) .
H(18) C(9) 3.53(2) 4_455
H(18) C(10) 3.31(2) 4_455
H(18) C(12) 3.54(2) 3_557
H(18) C(13) 2.62(2) .
H(18) H(1) 2.21(3) .
H(18) H(4) 2.65(3) 4_455
H(18) H(5) 3.13(3) 4_455
H(18) H(6) 3.24(3) 3_557
H(18) H(7) 2.45(3) .

loop_
_geom_torsion_atom_site_label_1
_geom_torsion_atom_site_label_2
_geom_torsion_atom_site_label_3
_geom_torsion_atom_site_label_4
_geom_torsion
C(1) O(2) C(3) C(4) -29.35(16)
C(1) O(2) C(3) C(7) -151.86(13)
C(1) O(2) C(3) C(9) 83.99(14)
C(3) O(2) C(1) O(1) -175.20(17)
C(3) O(2) C(1) C(2) 1.70(17)
C(5) O(4) C(14) C(15) 101.4(2)
C(14) O(4) C(5) O(3) 6.0(2)
C(14) O(4) C(5) C(4) -171.18(14)
C(6) O(6) C(16) C(17) -176.90(19)
C(16) O(6) C(6) O(5) -0.4(2)
C(16) O(6) C(6) C(4) 178.39(13)
C(2) N(1) C(8) C(9) 13.0(2)
C(2) N(1) C(8) C(13) -169.79(14)
C(8) N(1) C(2) C(1) 61.30(17)
C(8) N(1) C(2) C(4) -47.74(17)
O(1) C(1) C(2) N(1) 89.9(2)
O(1) C(1) C(2) C(4) -156.09(19)
O(2) C(1) C(2) N(1) -86.76(16)
O(2) C(1) C(2) C(4) 27.28(15)
N(1) C(2) C(4) C(3) 72.01(13)
N(1) C(2) C(4) C(5) -50.51(15)
N(1) C(2) C(4) C(6) -172.70(11)
C(1) C(2) C(4) C(3) -42.62(12)
C(1) C(2) C(4) C(5) -165.13(11)
C(1) C(2) C(4) C(6) 72.67(13)
O(2) C(3) C(4) C(2) 43.88(13)
O(2) C(3) C(4) C(5) 166.21(13)
O(2) C(3) C(4) C(6) -70.53(15)
O(2) C(3) C(9) C(8) -68.65(15)
O(2) C(3) C(9) C(10) 108.15(15)
C(7) C(3) C(4) C(2) 159.18(12)
C(7) C(3) C(4) C(5) -78.49(17)
C(7) C(3) C(4) C(6) 44.76(16)
C(4) C(3) C(9) C(8) 38.99(17)
C(4) C(3) C(9) C(10) -144.22(14)
C(9) C(3) C(4) C(2) -67.45(13)
C(9) C(3) C(4) C(5) 54.88(17)
C(9) C(3) C(4) C(6) 178.14(12)
C(7) C(3) C(9) C(8) 172.91(13)
C(7) C(3) C(9) C(10) -10.3(2)
C(2) C(4) C(5) O(3) 123.36(17)
C(2) C(4) C(5) O(4) -59.48(16)
C(2) C(4) C(6) O(5) -18.2(2)
C(2) C(4) C(6) O(6) 163.08(12)
C(3) C(4) C(5) O(3) 10.4(2)
C(3) C(4) C(5) O(4) -172.46(13)
C(3) C(4) C(6) O(5) 89.04(18)
C(3) C(4) C(6) O(6) -89.72(15)
C(5) C(4) C(6) O(5) -144.01(15)
C(5) C(4) C(6) O(6) 37.22(16)
C(6) C(4) C(5) O(3) -113.95(18)
C(6) C(4) C(5) O(4) 63.21(16)
N(1) C(8) C(9) C(3) -8.9(2)
N(1) C(8) C(9) C(10) 174.21(14)
N(1) C(8) C(13) C(12) -175.27(15)
C(9) C(8) C(13) C(12) 2.0(2)
C(13) C(8) C(9) C(3) 173.84(14)
C(13) C(8) C(9) C(10) -3.1(2)
C(3) C(9) C(10) C(11) -175.09(14)
C(8) C(9) C(10) C(11) 1.6(2)
C(9) C(10) C(11) Cl(1) -179.33(12)
C(9) C(10) C(11) C(12) 0.9(2)
Cl(1) C(11) C(12) C(13) 178.22(13)
C(10) C(11) C(12) C(13) -2.0(2)
C(11) C(12) C(13) C(8) 0.6(2)
